data_7024193
loop_
_publ_author_name
'Glaser, Thorsten'
'Heidemeier, Maik'
'Theil, Hubert'
'Stammler, Anja'
'B\"ogge, Hartmut'
'Schnack, J\"urgen'

_publ_section_title
;
 A Mn(III) triplesalen-based 1D pearl necklace: exchange interactions and
 zero-field splittings in a C3-symmetric Mn(III)6 complex.
;
_journal_issue 1
_journal_name_full 'Dalton transactions (Cambridge, England : 2003)'
_journal_page_first 192
_journal_page_last 199
_journal_paper_doi 10.1039/b912593k
_journal_volume 39
_journal_year 2010
_chemical_formula_moiety 'C146 H209 Mn6 N12 O20 , 2(C24 H20 B), 4(C4 H10 O) , CH4O , C2 H3 O2'
_chemical_formula_sum 'C213 H296 B2 Mn6 N12 O27'
_chemical_formula_weight 3807.88
_chemical_name_systematic
;
?
;
_space_group_IT_number 15
_symmetry_cell_setting monoclinic
_symmetry_space_group_name_Hall '-C 2yc'
_symmetry_space_group_name_H-M 'C 1 2/c 1'
_atom_sites_solution_hydrogens geom
_atom_sites_solution_primary direct
_atom_sites_solution_secondary difmap
_audit_creation_method SHELXL-97
_cell_angle_alpha 90.00
_cell_angle_beta 122.0340(10)
_cell_angle_gamma 90.00
_cell_formula_units_Z 4
_cell_length_a 35.5493(17)
_cell_length_b 22.4228(10)
_cell_length_c 30.9094(14)
_cell_measurement_reflns_used 5987
_cell_measurement_temperature 183(2)
_cell_measurement_theta_max 26.15
_cell_measurement_theta_min 2.22
_cell_volume 20886.7(17)
_computing_cell_refinement 'SAINT (Bruker AXS, 2001)'
_computing_data_collection 'SMART (Bruker AXS, 2001)'
_computing_data_reduction 'SAINT (Bruker AXS, 2001)'
_computing_molecular_graphics 'DIAMOND 2.1 (Crystal Impact, 2001)'
_computing_publication_material 'SHELXL-97 (Sheldrick, 1997)'
_computing_structure_refinement 'SHELXL-97 (Sheldrick, 1997)'
_computing_structure_solution 'SHELXS-97 (Sheldrick, 1997)'
_diffrn_ambient_temperature 183(2)
_diffrn_measured_fraction_theta_full 0.991
_diffrn_measured_fraction_theta_max 0.991
_diffrn_measurement_device_type 'Bruker AXS SMART 1K'
_diffrn_measurement_method omega-scan
_diffrn_radiation_monochromator graphite
_diffrn_radiation_source 'fine-focus sealed tube'
_diffrn_radiation_type MoK\a
_diffrn_radiation_wavelength 0.71073
_diffrn_reflns_av_R_equivalents 0.0573
_diffrn_reflns_av_sigmaI/netI 0.0651
_diffrn_reflns_limit_h_max 44
_diffrn_reflns_limit_h_min -45
_diffrn_reflns_limit_k_max 28
_diffrn_reflns_limit_k_min -26
_diffrn_reflns_limit_l_max 39
_diffrn_reflns_limit_l_min -38
_diffrn_reflns_number 82600
_diffrn_reflns_theta_full 27.05
_diffrn_reflns_theta_max 27.05
_diffrn_reflns_theta_min 1.42
_diffrn_standards_decay_% 0
_diffrn_standards_interval_count 0
_diffrn_standards_interval_time 0
_diffrn_standards_number 0
_exptl_absorpt_coefficient_mu 0.419
_exptl_absorpt_correction_T_max 0.9593
_exptl_absorpt_correction_T_min 0.8672
_exptl_absorpt_correction_type multi-scan
_exptl_absorpt_process_details 'SADABS 2.03 (Bruker AXS, 2001)'
_exptl_crystal_colour brown
_exptl_crystal_density_diffrn 1.211
_exptl_crystal_density_method 'not measured'
_exptl_crystal_description plates
_exptl_crystal_F_000 8136
_exptl_crystal_size_max 0.35
_exptl_crystal_size_mid 0.20
_exptl_crystal_size_min 0.10
_refine_diff_density_max 0.662
_refine_diff_density_min -0.519
_refine_diff_density_rms 0.070
_refine_ls_extinction_method none
_refine_ls_goodness_of_fit_ref 1.035
_refine_ls_hydrogen_treatment constr
_refine_ls_matrix_type full
_refine_ls_number_parameters 1286
_refine_ls_number_reflns 22725
_refine_ls_number_restraints 11
_refine_ls_restrained_S_all 1.036
_refine_ls_R_factor_all 0.1080
_refine_ls_R_factor_gt 0.0578
_refine_ls_shift/su_max 0.000
_refine_ls_shift/su_mean 0.000
_refine_ls_structure_factor_coef Fsqd
_refine_ls_weighting_details 'calc w=1/[\s^2^(Fo^2^)+(0.0752P)^2^+37.2075P] where P=(Fo^2^+2Fc^2^)/3'
_refine_ls_weighting_scheme calc
_refine_ls_wR_factor_gt 0.1409
_refine_ls_wR_factor_ref 0.1698
_reflns_number_gt 14177
_reflns_number_total 22725
_reflns_threshold_expression >2sigma(I)
_cod_data_source_file b912593k.txt
_cod_data_source_block gl1521
_cod_original_sg_symbol_H-M C2/c
_cod_database_code 7024193

loop_
_symmetry_equiv_pos_as_xyz
'x, y, z'
'-x, y, -z+1/2'
'x+1/2, y+1/2, z'
'-x+1/2, y+1/2, -z+1/2'
'-x, -y, -z'
'x, -y, z-1/2'
'-x+1/2, -y+1/2, -z'
'x+1/2, -y+1/2, z-1/2'

loop_
_atom_site_label
_atom_site_type_symbol
_atom_site_fract_x
_atom_site_fract_y
_atom_site_fract_z
_atom_site_U_iso_or_equiv
_atom_site_adp_type
_atom_site_occupancy
_atom_site_symmetry_multiplicity
_atom_site_calc_flag
_atom_site_refinement_flags
_atom_site_disorder_assembly
_atom_site_disorder_group
Mn1 Mn 0.144568(15) -0.03298(2) 0.337077(17) 0.02710(12) Uani 1 1 d . . .
Mn2 Mn -0.028499(15) -0.00837(2) 0.083740(18) 0.02649(12) Uani 1 1 d . . .
Mn3 Mn 0.073662(15) 0.24698(2) 0.230476(17) 0.02783(12) Uani 1 1 d . . .
N11 N 0.17381(8) 0.04406(11) 0.34290(10) 0.0286(6) Uani 1 1 d . . .
N12 N 0.18694(9) -0.03596(11) 0.41136(10) 0.0300(6) Uani 1 1 d . . .
N21 N 0.02125(8) -0.06355(11) 0.12556(10) 0.0272(6) Uani 1 1 d . . .
N22 N -0.06263(8) -0.08303(11) 0.05496(10) 0.0310(6) Uani 1 1 d . . .
N31 N 0.04375(8) 0.22371(11) 0.15813(9) 0.0270(5) Uani 1 1 d . . .
N32 N 0.03947(9) 0.32158(12) 0.20167(10) 0.0343(6) Uani 1 1 d . . .
O11 O 0.11952(7) -0.02972(9) 0.26652(8) 0.0313(5) Uani 1 1 d . . .
O12 O 0.13797(8) -0.11648(9) 0.33553(8) 0.0349(5) Uani 1 1 d . . .
O21 O 0.01054(7) 0.05707(9) 0.11154(8) 0.0307(5) Uani 1 1 d . . .
O22 O -0.07732(7) 0.03864(9) 0.03776(8) 0.0352(5) Uani 1 1 d . . .
O31 O 0.11057(7) 0.17938(9) 0.24799(8) 0.0314(5) Uani 1 1 d . . .
O32 O 0.10734(7) 0.28069(10) 0.29555(8) 0.0371(5) Uani 1 1 d . . .
C1 C 0.10396(10) 0.01821(13) 0.23781(11) 0.0256(6) Uani 1 1 d . . .
C2 C 0.12061(10) 0.07587(13) 0.25740(11) 0.0268(6) Uani 1 1 d . . .
C3 C 0.09781(10) 0.12669(13) 0.22673(11) 0.0263(6) Uani 1 1 d . . .
C4 C 0.06258(9) 0.11980(13) 0.17549(11) 0.0248(6) Uani 1 1 d . . .
C5 C 0.04672(10) 0.06110(13) 0.15666(11) 0.0256(6) Uani 1 1 d . . .
C6 C 0.06966(10) 0.01019(13) 0.18633(11) 0.0259(6) Uani 1 1 d . . .
C11 C 0.16184(10) 0.08321(13) 0.30659(12) 0.0281(7) Uani 1 1 d . . .
C12 C 0.19312(11) 0.13290(15) 0.31394(13) 0.0394(8) Uani 1 1 d . . .
H12A H 0.1947 0.1615 0.3388 0.059 Uiso 1 1 calc R . .
H12B H 0.1824 0.1531 0.2813 0.059 Uiso 1 1 calc R . .
H12C H 0.2227 0.1165 0.3265 0.059 Uiso 1 1 calc R . .
C13 C 0.21713(10) 0.04744(15) 0.39122(12) 0.0351(8) Uani 1 1 d . . .
H13A H 0.2268 0.0895 0.3992 0.042 Uiso 1 1 calc R . .
H13B H 0.2396 0.0252 0.3881 0.042 Uiso 1 1 calc R . .
C14 C 0.21286(11) 0.02061(14) 0.43386(13) 0.0361(8) Uani 1 1 d . . .
C15 C 0.18620(13) 0.06118(16) 0.44722(15) 0.0474(9) Uani 1 1 d . . .
H15A H 0.1836 0.0427 0.4742 0.071 Uiso 1 1 calc R . .
H15B H 0.1565 0.0673 0.4169 0.071 Uiso 1 1 calc R . .
H15C H 0.2013 0.0997 0.4591 0.071 Uiso 1 1 calc R . .
C16 C 0.25883(12) 0.00944(17) 0.47992(13) 0.0476(9) Uani 1 1 d . . .
H16A H 0.2733 -0.0223 0.4721 0.071 Uiso 1 1 calc R . .
H16B H 0.2565 -0.0026 0.5089 0.071 Uiso 1 1 calc R . .
H16C H 0.2765 0.0460 0.4886 0.071 Uiso 1 1 calc R . .
C17 C 0.18999(10) -0.07980(14) 0.44035(12) 0.0314(7) Uani 1 1 d . . .
H17A H 0.2077 -0.0732 0.4761 0.038 Uiso 1 1 calc R . .
C21 C 0.06010(10) -0.04974(13) 0.16407(11) 0.0263(6) Uani 1 1 d . . .
C22 C 0.09765(11) -0.09410(15) 0.18250(13) 0.0350(7) Uani 1 1 d . . .
H22A H 0.0948 -0.1249 0.2031 0.053 Uiso 1 1 calc R . .
H22B H 0.1261 -0.0735 0.2033 0.053 Uiso 1 1 calc R . .
H22C H 0.0964 -0.1127 0.1531 0.053 Uiso 1 1 calc R . .
C23 C 0.01192(10) -0.12235(13) 0.10020(12) 0.0304(7) Uani 1 1 d . . .
H23A H 0.0316 -0.1529 0.1250 0.037 Uiso 1 1 calc R . .
H23B H 0.0176 -0.1208 0.0721 0.037 Uiso 1 1 calc R . .
C24 C -0.03653(11) -0.13877(14) 0.07897(14) 0.0371(8) Uani 1 1 d . . .
C25 C -0.04904(13) -0.18892(16) 0.04012(18) 0.0620(12) Uani 1 1 d . . .
H25A H -0.0788 -0.2035 0.0289 0.093 Uiso 1 1 calc R . .
H25B H -0.0277 -0.2216 0.0559 0.093 Uiso 1 1 calc R . .
H25C H -0.0486 -0.1737 0.0106 0.093 Uiso 1 1 calc R . .
C26 C -0.04310(13) -0.15673(19) 0.12200(17) 0.0585(12) Uani 1 1 d . . .
H26A H -0.0745 -0.1660 0.1079 0.088 Uiso 1 1 calc R . .
H26B H -0.0341 -0.1238 0.1464 0.088 Uiso 1 1 calc R . .
H26C H -0.0250 -0.1919 0.1394 0.088 Uiso 1 1 calc R . .
C27 C -0.10370(11) -0.08544(14) 0.01967(13) 0.0330(7) Uani 1 1 d . . .
H27A H -0.1169 -0.1239 0.0112 0.040 Uiso 1 1 calc R . .
C31 C 0.04349(10) 0.17070(13) 0.14098(11) 0.0260(6) Uani 1 1 d . . .
C32 C 0.02656(12) 0.16340(14) 0.08492(12) 0.0355(8) Uani 1 1 d . . .
H32A H -0.0060 0.1628 0.0653 0.053 Uiso 1 1 calc R . .
H32B H 0.0377 0.1259 0.0797 0.053 Uiso 1 1 calc R . .
H32C H 0.0369 0.1968 0.0735 0.053 Uiso 1 1 calc R . .
C33 C 0.02702(11) 0.27657(14) 0.12446(12) 0.0334(7) Uani 1 1 d . . .
H33A H 0.0042 0.2644 0.0893 0.040 Uiso 1 1 calc R . .
H33B H 0.0516 0.2961 0.1237 0.040 Uiso 1 1 calc R . .
C34 C 0.00691(12) 0.32002(16) 0.14487(13) 0.0418(9) Uani 1 1 d . . .
C35 C -0.03716(12) 0.2969(2) 0.13457(16) 0.0667(13) Uani 1 1 d . . .
H35A H -0.0485 0.3238 0.1500 0.100 Uiso 1 1 calc R . .
H35B H -0.0331 0.2570 0.1494 0.100 Uiso 1 1 calc R . .
H35C H -0.0584 0.2949 0.0977 0.100 Uiso 1 1 calc R . .
C36 C 0.00240(18) 0.38044(18) 0.12005(15) 0.0727(15) Uani 1 1 d . . .
H36A H 0.0320 0.3961 0.1313 0.109 Uiso 1 1 calc R . .
H36B H -0.0130 0.4082 0.1300 0.109 Uiso 1 1 calc R . .
H36C H -0.0147 0.3759 0.0829 0.109 Uiso 1 1 calc R . .
C37 C 0.04135(11) 0.36663(15) 0.22850(13) 0.0368(8) Uani 1 1 d . . .
H37A H 0.0205 0.3976 0.2108 0.044 Uiso 1 1 calc R . .
C101 C 0.14676(10) -0.15467(14) 0.37231(12) 0.0295(7) Uani 1 1 d . . .
C102 C 0.16957(10) -0.13695(14) 0.42413(12) 0.0299(7) Uani 1 1 d . . .
C103 C 0.17695(10) -0.17873(14) 0.46224(12) 0.0318(7) Uani 1 1 d . . .
H10A H 0.1919 -0.1660 0.4968 0.038 Uiso 1 1 calc R . .
C104 C 0.16332(11) -0.23668(14) 0.45105(12) 0.0324(7) Uani 1 1 d . . .
C105 C 0.14239(11) -0.25347(14) 0.39953(13) 0.0345(7) Uani 1 1 d . . .
H10B H 0.1333 -0.2939 0.3912 0.041 Uiso 1 1 calc R . .
C106 C 0.13396(11) -0.21554(14) 0.36000(12) 0.0336(7) Uani 1 1 d . . .
C110 C 0.11228(14) -0.23771(16) 0.30466(14) 0.0488(10) Uani 1 1 d . . .
C111 C 0.06877(15) -0.20400(19) 0.26969(15) 0.0611(12) Uani 1 1 d . . .
H11A H 0.0478 -0.2121 0.2804 0.092 Uiso 1 1 calc R . .
H11B H 0.0560 -0.2173 0.2344 0.092 Uiso 1 1 calc R . .
H11C H 0.0748 -0.1611 0.2720 0.092 Uiso 1 1 calc R . .
C112 C 0.14451(18) -0.2285(2) 0.28643(17) 0.0696(13) Uani 1 1 d . . .
H11D H 0.1721 -0.2502 0.3089 0.104 Uiso 1 1 calc R . .
H11E H 0.1510 -0.1859 0.2873 0.104 Uiso 1 1 calc R . .
H11F H 0.1310 -0.2434 0.2515 0.104 Uiso 1 1 calc R . .
C113 C 0.1016(2) -0.30481(18) 0.30020(17) 0.0789(16) Uani 1 1 d . . .
H11G H 0.0798 -0.3121 0.3098 0.118 Uiso 1 1 calc R . .
H11H H 0.1288 -0.3271 0.3230 0.118 Uiso 1 1 calc R . .
H11I H 0.0895 -0.3178 0.2649 0.118 Uiso 1 1 calc R . .
C120 C 0.17234(12) -0.28405(15) 0.49133(13) 0.0401(8) Uani 1 1 d . . .
C121 C 0.18905(18) -0.25639(19) 0.54338(15) 0.0675(13) Uani 1 1 d . . .
H12D H 0.1687 -0.2247 0.5401 0.101 Uiso 1 1 calc R . .
H12E H 0.2187 -0.2396 0.5568 0.101 Uiso 1 1 calc R . .
H12F H 0.1905 -0.2871 0.5668 0.101 Uiso 1 1 calc R . .
C122 C 0.20685(13) -0.32784(18) 0.49528(17) 0.0551(11) Uani 1 1 d . . .
H12G H 0.2347 -0.3066 0.5066 0.083 Uiso 1 1 calc R . .
H12H H 0.1960 -0.3459 0.4618 0.083 Uiso 1 1 calc R . .
H12I H 0.2120 -0.3592 0.5200 0.083 Uiso 1 1 calc R . .
C123 C 0.12971(14) -0.31985(17) 0.47586(16) 0.0518(10) Uani 1 1 d . . .
H12J H 0.1070 -0.2928 0.4732 0.078 Uiso 1 1 calc R . .
H12K H 0.1364 -0.3503 0.5017 0.078 Uiso 1 1 calc R . .
H12L H 0.1187 -0.3391 0.4428 0.078 Uiso 1 1 calc R . .
C201 C -0.11699(10) 0.02372(14) 0.00012(12) 0.0293(7) Uani 1 1 d . . .
C202 C -0.13208(10) -0.03606(14) -0.00858(12) 0.0311(7) Uani 1 1 d . . .
C204 C -0.20343(11) -0.00772(16) -0.08246(13) 0.0362(8) Uani 1 1 d . . .
C203 C -0.17506(11) -0.05018(15) -0.04946(13) 0.0357(8) Uani 1 1 d . . .
H20A H -0.1847 -0.0905 -0.0543 0.043 Uiso 1 1 calc R . .
C205 C -0.18730(11) 0.05122(16) -0.07339(13) 0.0374(8) Uani 1 1 d . . .
H20B H -0.2064 0.0812 -0.0962 0.045 Uiso 1 1 calc R . .
C206 C -0.14592(11) 0.06862(14) -0.03402(13) 0.0339(7) Uani 1 1 d . . .
C210 C -0.12998(12) 0.13347(15) -0.02839(14) 0.0432(9) Uani 1 1 d . . .
C211 C -0.11522(14) 0.15765(17) 0.02463(16) 0.0547(10) Uani 1 1 d . . .
H21A H -0.1407 0.1585 0.0289 0.082 Uiso 1 1 calc R . .
H21B H -0.1035 0.1981 0.0282 0.082 Uiso 1 1 calc R . .
H21C H -0.0921 0.1318 0.0507 0.082 Uiso 1 1 calc R . .
C212 C -0.09071(14) 0.13633(18) -0.03614(16) 0.0550(11) Uani 1 1 d . . .
H21D H -0.1006 0.1239 -0.0710 0.083 Uiso 1 1 calc R . .
H21E H -0.0671 0.1096 -0.0117 0.083 Uiso 1 1 calc R . .
H21F H -0.0794 0.1773 -0.0306 0.083 Uiso 1 1 calc R . .
C213 C -0.16643(16) 0.17425(19) -0.0688(2) 0.0825(17) Uani 1 1 d . . .
H21G H -0.1757 0.1597 -0.1029 0.124 Uiso 1 1 calc R . .
H21H H -0.1549 0.2150 -0.0645 0.124 Uiso 1 1 calc R . .
H21I H -0.1920 0.1741 -0.0647 0.124 Uiso 1 1 calc R . .
C220 C -0.24875(12) -0.02327(18) -0.12987(14) 0.0462(9) Uani 1 1 d . . .
C221 C -0.28335(14) 0.0239(2) -0.1385(2) 0.0792(16) Uani 1 1 d . . .
H22D H -0.2840 0.0283 -0.1074 0.119 Uiso 1 1 calc R . .
H22E H -0.3127 0.0113 -0.1666 0.119 Uiso 1 1 calc R . .
H22F H -0.2755 0.0621 -0.1471 0.119 Uiso 1 1 calc R . .
C222 C -0.24379(18) -0.0244(3) -0.17589(17) 0.097(2) Uani 1 1 d . . .
H22G H -0.2225 -0.0555 -0.1711 0.145 Uiso 1 1 calc R . .
H22H H -0.2331 0.0144 -0.1794 0.145 Uiso 1 1 calc R . .
H22I H -0.2726 -0.0330 -0.2068 0.145 Uiso 1 1 calc R . .
C223 C -0.26567(13) -0.08347(19) -0.12485(17) 0.0629(12) Uani 1 1 d . . .
H22J H -0.2462 -0.1150 -0.1239 0.094 Uiso 1 1 calc R . .
H22K H -0.2958 -0.0898 -0.1541 0.094 Uiso 1 1 calc R . .
H22L H -0.2659 -0.0844 -0.0933 0.094 Uiso 1 1 calc R . .
C301 C 0.10512(11) 0.33320(14) 0.31319(12) 0.0317(7) Uani 1 1 d . . .
C302 C 0.07167(11) 0.37510(14) 0.28233(12) 0.0331(7) Uani 1 1 d . . .
C303 C 0.06875(12) 0.42931(15) 0.30373(14) 0.0375(8) Uani 1 1 d . . .
H30A H 0.0458 0.4567 0.2827 0.045 Uiso 1 1 calc R . .
C304 C 0.09798(11) 0.44346(15) 0.35395(14) 0.0382(8) Uani 1 1 d . . .
C305 C 0.13222(11) 0.40237(15) 0.38243(13) 0.0390(8) Uani 1 1 d . . .
H30B H 0.1535 0.4123 0.4169 0.047 Uiso 1 1 calc R . .
C306 C 0.13765(11) 0.34849(14) 0.36446(12) 0.0335(7) Uani 1 1 d . . .
C310 C 0.17638(12) 0.30597(16) 0.39732(13) 0.0396(8) Uani 1 1 d . . .
C311 C 0.20966(14) 0.3332(2) 0.45007(15) 0.0634(12) Uani 1 1 d . . .
H31A H 0.2209 0.3711 0.4455 0.095 Uiso 1 1 calc R . .
H31B H 0.2345 0.3056 0.4695 0.095 Uiso 1 1 calc R . .
H31C H 0.1947 0.3403 0.4687 0.095 Uiso 1 1 calc R . .
C312 C 0.15867(14) 0.24688(17) 0.40554(16) 0.0547(10) Uani 1 1 d . . .
H31D H 0.1390 0.2276 0.3725 0.082 Uiso 1 1 calc R . .
H31E H 0.1421 0.2552 0.4220 0.082 Uiso 1 1 calc R . .
H31F H 0.1836 0.2204 0.4273 0.082 Uiso 1 1 calc R . .
C313 C 0.20236(12) 0.29366(17) 0.37149(15) 0.0464(9) Uani 1 1 d . . .
H31G H 0.1825 0.2762 0.3377 0.070 Uiso 1 1 calc R . .
H31H H 0.2266 0.2657 0.3924 0.070 Uiso 1 1 calc R . .
H31I H 0.2147 0.3311 0.3679 0.070 Uiso 1 1 calc R . .
C320 C 0.09552(13) 0.50262(18) 0.37732(16) 0.0520(10) Uani 1 1 d . . .
C321 C 0.05194(19) 0.5333(3) 0.3443(3) 0.126(3) Uani 1 1 d . . .
H32D H 0.0277 0.5057 0.3363 0.189 Uiso 1 1 calc R . .
H32E H 0.0494 0.5465 0.3126 0.189 Uiso 1 1 calc R . .
H32F H 0.0502 0.5680 0.3625 0.189 Uiso 1 1 calc R . .
C322 C 0.13272(18) 0.54298(19) 0.3839(2) 0.0764(15) Uani 1 1 d . . .
H32G H 0.1316 0.5811 0.3987 0.115 Uiso 1 1 calc R . .
H32H H 0.1291 0.5500 0.3506 0.115 Uiso 1 1 calc R . .
H32I H 0.1614 0.5237 0.4067 0.115 Uiso 1 1 calc R . .
C323 C 0.1028(2) 0.4918(2) 0.4305(2) 0.0862(17) Uani 1 1 d . . .
H32J H 0.0810 0.4628 0.4278 0.129 Uiso 1 1 calc R . .
H32K H 0.0992 0.5294 0.4441 0.129 Uiso 1 1 calc R . .
H32L H 0.1328 0.4763 0.4536 0.129 Uiso 1 1 calc R . .
O40 O -0.02504(9) 0.20852(15) 0.25968(10) 0.0653(9) Uani 1 1 d . . .
O41 O 0.04070(13) -0.00393(14) 0.35568(13) 0.0815(11) Uani 1 1 d . . .
O42 O 0.09332(9) -0.00534(15) 0.34177(14) 0.0817(11) Uani 1 1 d . . .
C40 C 0.0102(2) 0.1907(3) 0.2656(2) 0.0328(16) Uani 0.50 1 d P . .
C41 C 0.0379(4) 0.1431(5) 0.3051(4) 0.093(4) Uani 0.50 1 d P . .
C42 C 0.0522(4) 0.0885(4) 0.3318(4) 0.095(4) Uani 0.50 1 d P . .
C43 C 0.0650(2) 0.0225(3) 0.3439(2) 0.0308(14) Uani 0.50 1 d P . .
C44 C 0.0539(2) -0.0132(3) 0.3276(3) 0.0318(14) Uani 0.50 1 d P . .
C45 C 0.0254(3) -0.0331(4) 0.2715(3) 0.059(2) Uani 0.50 1 d P . .
O43 O -0.00855(10) -0.01904(11) 0.02650(10) 0.0512(7) Uani 1 1 d . . .
C46 C 0.0130(2) 0.0043(3) 0.0126(3) 0.0329(17) Uani 0.50 1 d P . .
C47 C 0.0614(2) 0.0127(3) 0.0570(3) 0.0425(17) Uani 0.50 1 d P . .
O44 O -0.08481(19) -0.0696(3) -0.0645(2) 0.0653(16) Uani 0.50 1 d P . .
C48 C -0.1078(3) -0.0253(4) -0.1035(3) 0.066(3) Uani 0.50 1 d P . .
O45 O 0.12881(9) 0.29359(12) 0.21493(11) 0.0559(7) Uani 1 1 d . . .
C49 C 0.1444(2) 0.3532(2) 0.2295(2) 0.0619(17) Uani 0.737(3) 1 d P . .
B1 B 0.1376(2) 0.5002(3) 0.1079(3) 0.0356(14) Uani 0.737(3) 1 d P A 1
C51 C 0.12648(16) 0.5218(2) 0.15081(19) 0.0378(11) Uani 0.737(3) 1 d P A 1
C52 C 0.14715(18) 0.5717(2) 0.1816(2) 0.0496(14) Uani 0.737(3) 1 d P A 1
H52A H 0.1668 0.5943 0.1761 0.060 Uiso 0.737(3) 1 calc PR A 1
C53 C 0.1401(2) 0.5897(3) 0.2200(2) 0.0607(17) Uani 0.737(3) 1 d P A 1
H53A H 0.1555 0.6232 0.2409 0.073 Uiso 0.737(3) 1 calc PR A 1
C54 C 0.1105(2) 0.5581(3) 0.2271(2) 0.0670(19) Uani 0.737(3) 1 d P A 1
H54A H 0.1052 0.5697 0.2530 0.080 Uiso 0.737(3) 1 calc PR A 1
C55 C 0.0898(3) 0.5123(4) 0.1984(4) 0.082(2) Uani 0.737(3) 1 d P A 1
H55A H 0.0694 0.4909 0.2035 0.098 Uiso 0.737(3) 1 calc PR A 1
C56 C 0.0972(2) 0.4935(3) 0.1596(3) 0.0678(19) Uani 0.737(3) 1 d P A 1
H56A H 0.0811 0.4602 0.1391 0.081 Uiso 0.737(3) 1 calc PR A 1
C57 C 0.1036(3) 0.4482(4) 0.0716(3) 0.0412(18) Uani 0.737(3) 1 d P A 1
C58 C 0.1085(3) 0.3895(4) 0.0873(3) 0.053(2) Uani 0.737(3) 1 d P A 1
H58A H 0.1333 0.3803 0.1202 0.064 Uiso 0.737(3) 1 calc PR A 1
C59 C 0.0807(4) 0.3427(5) 0.0594(5) 0.078(5) Uani 0.737(3) 1 d P A 1
H59A H 0.0875 0.3036 0.0733 0.094 Uiso 0.737(3) 1 calc PR A 1
C60 C 0.0453(3) 0.3514(5) 0.0141(5) 0.081(5) Uani 0.737(3) 1 d P A 1
H60A H 0.0259 0.3194 -0.0048 0.097 Uiso 0.737(3) 1 calc PR A 1
C61 C 0.0373(3) 0.4064(6) -0.0048(4) 0.087(5) Uani 0.737(3) 1 d P A 1
H61A H 0.0118 0.4137 -0.0377 0.104 Uiso 0.737(3) 1 calc PR A 1
C62 C 0.0666(2) 0.4558(3) 0.0239(4) 0.059(2) Uani 0.737(3) 1 d P A 1
H62A H 0.0599 0.4944 0.0091 0.070 Uiso 0.737(3) 1 calc PR A 1
C63 C 0.13387(18) 0.5591(2) 0.0748(2) 0.0388(12) Uani 0.737(3) 1 d P A 1
C64 C 0.09516(19) 0.5944(3) 0.0507(2) 0.0536(14) Uani 0.737(3) 1 d P A 1
H64A H 0.0709 0.5830 0.0537 0.064 Uiso 0.737(3) 1 calc PR A 1
C65 C 0.0910(2) 0.6448(3) 0.0228(2) 0.0670(18) Uani 0.737(3) 1 d P A 1
H65A H 0.0641 0.6670 0.0067 0.080 Uiso 0.737(3) 1 calc PR A 1
C66 C 0.1261(3) 0.6630(3) 0.0185(2) 0.072(2) Uani 0.737(3) 1 d P A 1
H66A H 0.1231 0.6968 -0.0017 0.086 Uiso 0.737(3) 1 calc PR A 1
C67 C 0.1645(3) 0.6323(4) 0.0430(4) 0.0698(18) Uani 0.737(3) 1 d P A 1
H67A H 0.1893 0.6458 0.0421 0.084 Uiso 0.737(3) 1 calc PR A 1
C68 C 0.16774(19) 0.5803(3) 0.0700(2) 0.0560(15) Uani 0.737(3) 1 d P A 1
H68A H 0.1948 0.5587 0.0858 0.067 Uiso 0.737(3) 1 calc PR A 1
C69 C 0.18846(17) 0.4724(2) 0.13684(19) 0.0343(11) Uani 0.737(3) 1 d P A 1
C70 C 0.2217(3) 0.4820(4) 0.1871(3) 0.064(3) Uani 0.737(3) 1 d P A 1
H70A H 0.2150 0.5063 0.2073 0.077 Uiso 0.737(3) 1 calc PR A 1
C71 C 0.2646(3) 0.4584(4) 0.2102(3) 0.071(3) Uani 0.737(3) 1 d P A 1
H71A H 0.2863 0.4680 0.2447 0.086 Uiso 0.737(3) 1 calc PR A 1
C72 C 0.2751(2) 0.4213(3) 0.1827(3) 0.0512(17) Uani 0.737(3) 1 d P A 1
H72A H 0.3036 0.4033 0.1982 0.061 Uiso 0.737(3) 1 calc PR A 1
C73 C 0.24364(19) 0.4107(3) 0.1324(2) 0.0426(13) Uani 0.737(3) 1 d P A 1
H73A H 0.2505 0.3856 0.1127 0.051 Uiso 0.737(3) 1 calc PR A 1
C74 C 0.20207(17) 0.4362(2) 0.1102(2) 0.0385(11) Uani 0.737(3) 1 d P A 1
H74A H 0.1814 0.4290 0.0750 0.046 Uiso 0.737(3) 1 calc PR A 1
B1B B 0.1502(8) 0.4824(10) 0.1203(9) 0.044(6) Uiso 0.263(3) 1 d P A 2
C51B C 0.1477(4) 0.4528(5) 0.2037(5) 0.061(4) Uiso 0.263(3) 1 d PG A 2
H51B H 0.1689 0.4228 0.2100 0.073 Uiso 0.263(3) 1 calc PR A 2
C52B C 0.1332(4) 0.4914(6) 0.1626(4) 0.051(4) Uiso 0.263(3) 1 d PG A 2
C53B C 0.1021(5) 0.5353(6) 0.1533(5) 0.086(6) Uiso 0.263(3) 1 d PG A 2
H53B H 0.0922 0.5618 0.1253 0.103 Uiso 0.263(3) 1 calc PR A 2
C54B C 0.0856(5) 0.5405(7) 0.1850(7) 0.127(14) Uiso 0.263(3) 1 d PG A 2
H54B H 0.0644 0.5705 0.1787 0.152 Uiso 0.263(3) 1 calc PR A 2
C55B C 0.1001(5) 0.5018(7) 0.2260(6) 0.092(8) Uiso 0.263(3) 1 d PG A 2
H55B H 0.0888 0.5054 0.2477 0.110 Uiso 0.263(3) 1 calc PR A 2
C56B C 0.1311(5) 0.4580(6) 0.2354(4) 0.079(6) Uiso 0.263(3) 1 d PG A 2
H56B H 0.1410 0.4315 0.2634 0.095 Uiso 0.263(3) 1 calc PR A 2
C57B C 0.1108(8) 0.4343(9) 0.0798(9) 0.048(9) Uiso 0.263(3) 1 d PG A 2
C58B C 0.1144(7) 0.3730(10) 0.0876(8) 0.046(7) Uiso 0.263(3) 1 d PG A 2
H58B H 0.1402 0.3566 0.1164 0.056 Uiso 0.263(3) 1 calc PR A 2
C59B C 0.0803(10) 0.3356(9) 0.0532(11) 0.085(17) Uiso 0.263(3) 1 d PG A 2
H59B H 0.0828 0.2937 0.0586 0.102 Uiso 0.263(3) 1 calc PR A 2
C60B C 0.0426(9) 0.3596(14) 0.0111(11) 0.14(3) Uiso 0.263(3) 1 d PG A 2
H60B H 0.0193 0.3341 -0.0124 0.172 Uiso 0.263(3) 1 calc PR A 2
C61B C 0.0390(8) 0.4209(15) 0.0032(9) 0.088(15) Uiso 0.263(3) 1 d PG A 2
H61B H 0.0132 0.4373 -0.0256 0.105 Uiso 0.263(3) 1 calc PR A 2
C62B C 0.0731(10) 0.4583(10) 0.0376(10) 0.14(2) Uiso 0.263(3) 1 d PG A 2
H62B H 0.0706 0.5002 0.0322 0.174 Uiso 0.263(3) 1 calc PR A 2
C63B C 0.1528(4) 0.5487(5) 0.0957(5) 0.053(5) Uiso 0.263(3) 1 d PG A 2
C64B C 0.1734(4) 0.5965(6) 0.1287(4) 0.073(5) Uiso 0.263(3) 1 d PG A 2
H64B H 0.1801 0.5945 0.1628 0.088 Uiso 0.263(3) 1 calc PR A 2
C65B C 0.1842(5) 0.6474(5) 0.1118(6) 0.096(7) Uiso 0.263(3) 1 d PG A 2
H65B H 0.1982 0.6801 0.1344 0.116 Uiso 0.263(3) 1 calc PR A 2
C66B C 0.1744(6) 0.6505(6) 0.0620(6) 0.104(14) Uiso 0.263(3) 1 d PG A 2
H66B H 0.1817 0.6852 0.0505 0.125 Uiso 0.263(3) 1 calc PR A 2
C67B C 0.1538(6) 0.6027(8) 0.0290(5) 0.101(10) Uiso 0.263(3) 1 d PG A 2
H67B H 0.1471 0.6048 -0.0051 0.121 Uiso 0.263(3) 1 calc PR A 2
C68B C 0.1430(5) 0.5518(6) 0.0459(5) 0.072(5) Uiso 0.263(3) 1 d PG A 2
H68B H 0.1290 0.5191 0.0233 0.087 Uiso 0.263(3) 1 calc PR A 2
C69B C 0.1996(4) 0.4526(6) 0.1472(5) 0.036(5) Uiso 0.263(3) 1 d PG A 2
C70B C 0.2316(5) 0.4715(7) 0.1960(5) 0.061(9) Uiso 0.263(3) 1 d PG A 2
H70B H 0.2242 0.4996 0.2133 0.073 Uiso 0.263(3) 1 calc PR A 2
C71B C 0.2746(5) 0.4494(8) 0.2195(4) 0.067(10) Uiso 0.263(3) 1 d PG A 2
H71B H 0.2966 0.4624 0.2529 0.080 Uiso 0.263(3) 1 calc PR A 2
C72B C 0.2856(3) 0.4084(7) 0.1943(5) 0.045(6) Uiso 0.263(3) 1 d PG A 2
H72B H 0.3150 0.3933 0.2103 0.055 Uiso 0.263(3) 1 calc PR A 2
C73B C 0.2535(4) 0.3894(5) 0.1455(5) 0.043(5) Uiso 0.263(3) 1 d PG A 2
H73B H 0.2610 0.3613 0.1282 0.052 Uiso 0.263(3) 1 calc PR A 2
C74B C 0.2105(4) 0.4115(5) 0.1219(4) 0.042(5) Uiso 0.263(3) 1 d PG A 2
H74B H 0.1886 0.3985 0.0886 0.050 Uiso 0.263(3) 1 calc PR A 2
C75 C 0.00858(19) 0.6686(3) 0.1421(3) 0.0961(19) Uani 1 1 d D . .
H75A H 0.0228 0.6289 0.1523 0.115 Uiso 1 1 calc R A 1
H75B H -0.0161 0.6655 0.1060 0.115 Uiso 1 1 calc R A 1
C76 C -0.0112(5) 0.6812(6) 0.1731(6) 0.296(8) Uani 1 1 d D A .
H76A H -0.0266 0.7197 0.1628 0.444 Uiso 1 1 calc R . .
H76B H 0.0124 0.6826 0.2093 0.444 Uiso 1 1 calc R . .
H76C H -0.0324 0.6497 0.1675 0.444 Uiso 1 1 calc R . .
O7 O 0.0407(3) 0.7096(3) 0.1442(3) 0.126(3) Uani 0.737(3) 1 d PD A 1
C77 C 0.0612(4) 0.7002(6) 0.1160(5) 0.180(7) Uani 0.737(3) 1 d PD A 1
H77A H 0.0393 0.7087 0.0796 0.216 Uiso 0.737(3) 1 calc PR A 1
H77B H 0.0696 0.6576 0.1188 0.216 Uiso 0.737(3) 1 calc PR A 1
C78 C 0.1020(5) 0.7380(4) 0.1333(5) 0.156(6) Uani 0.737(3) 1 d PD A 1
H78A H 0.1173 0.7241 0.1165 0.234 Uiso 0.737(3) 1 calc PR A 1
H78B H 0.1220 0.7347 0.1704 0.234 Uiso 0.737(3) 1 calc PR A 1
H78C H 0.0932 0.7798 0.1241 0.234 Uiso 0.737(3) 1 calc PR A 1
O7B O 0.0466(4) 0.6749(5) 0.1378(8) 0.100(6) Uani 0.263(3) 1 d PD A 2
C77B C 0.0459(4) 0.7345(5) 0.1214(5) 0.026(3) Uiso 0.263(3) 1 d PD A 2
H77C H 0.0610 0.7623 0.1506 0.032 Uiso 0.263(3) 1 calc PR A 2
H77D H 0.0152 0.7485 0.0975 0.032 Uiso 0.263(3) 1 calc PR A 2
C78B C 0.0711(5) 0.7283(13) 0.0949(7) 0.133(15) Uani 0.263(3) 1 d PD A 2
H78D H 0.0724 0.7670 0.0812 0.200 Uiso 0.263(3) 1 calc PR A 2
H78E H 0.0560 0.6994 0.0670 0.200 Uiso 0.263(3) 1 calc PR A 2
H78F H 0.1013 0.7143 0.1194 0.200 Uiso 0.263(3) 1 calc PR A 2
O8 O 0.20109(14) 0.2392(2) 0.21626(18) 0.1156(15) Uani 1 1 d D . .
C80 C 0.2413(3) 0.2721(6) 0.2342(5) 0.242(6) Uiso 1 1 d D . .
H80A H 0.2359 0.3051 0.2104 0.290 Uiso 1 1 calc R . .
H80B H 0.2642 0.2456 0.2357 0.290 Uiso 1 1 calc R . .
C81 C 0.2570(5) 0.2965(6) 0.2858(5) 0.271(7) Uiso 1 1 d D . .
H81A H 0.2850 0.3179 0.2985 0.406 Uiso 1 1 calc R . .
H81B H 0.2617 0.2637 0.3091 0.406 Uiso 1 1 calc R . .
H81C H 0.2348 0.3240 0.2839 0.406 Uiso 1 1 calc R . .
C82 C 0.1907(3) 0.2170(5) 0.1683(3) 0.180(4) Uani 1 1 d D . .
H82A H 0.2155 0.1924 0.1724 0.216 Uiso 1 1 calc R . .
H82B H 0.1859 0.2505 0.1450 0.216 Uiso 1 1 calc R . .
C83 C 0.1501(3) 0.1806(4) 0.1470(3) 0.147(3) Uani 1 1 d D . .
H83A H 0.1429 0.1637 0.1142 0.221 Uiso 1 1 calc R . .
H83B H 0.1255 0.2056 0.1419 0.221 Uiso 1 1 calc R . .
H83C H 0.1550 0.1482 0.1708 0.221 Uiso 1 1 calc R . .

loop_
_atom_site_aniso_label
_atom_site_aniso_U_11
_atom_site_aniso_U_22
_atom_site_aniso_U_33
_atom_site_aniso_U_23
_atom_site_aniso_U_13
_atom_site_aniso_U_12
Mn1 0.0284(2) 0.0260(2) 0.0241(3) -0.00060(19) 0.0120(2) -0.00231(19)
Mn2 0.0287(2) 0.0229(2) 0.0264(3) 0.00071(19) 0.0137(2) -0.00073(19)
Mn3 0.0310(2) 0.0255(2) 0.0234(2) -0.00174(19) 0.0120(2) 0.00021(19)
N11 0.0264(13) 0.0272(14) 0.0259(14) 0.0003(11) 0.0096(11) -0.0029(10)
N12 0.0338(14) 0.0268(14) 0.0269(14) -0.0015(11) 0.0144(12) -0.0038(11)
N21 0.0311(14) 0.0237(13) 0.0284(14) -0.0017(11) 0.0168(12) -0.0009(11)
N22 0.0312(14) 0.0251(14) 0.0377(16) 0.0037(11) 0.0190(13) -0.0001(11)
N31 0.0324(14) 0.0249(14) 0.0244(14) 0.0007(11) 0.0154(12) 0.0007(11)
N32 0.0355(15) 0.0345(15) 0.0281(15) -0.0013(12) 0.0136(13) 0.0059(12)
O11 0.0375(12) 0.0234(11) 0.0272(12) 0.0009(9) 0.0133(10) 0.0017(9)
O12 0.0491(14) 0.0286(12) 0.0257(12) -0.0008(9) 0.0189(11) -0.0041(10)
O21 0.0344(12) 0.0245(11) 0.0241(12) -0.0004(9) 0.0095(10) -0.0026(9)
O22 0.0304(12) 0.0280(12) 0.0347(13) 0.0015(10) 0.0088(10) -0.0001(9)
O31 0.0313(12) 0.0254(12) 0.0275(12) -0.0034(9) 0.0089(10) -0.0015(9)
O32 0.0436(13) 0.0277(12) 0.0290(12) -0.0058(10) 0.0118(11) 0.0009(10)
C1 0.0256(15) 0.0266(16) 0.0258(16) 0.0027(12) 0.0146(13) 0.0033(12)
C2 0.0268(15) 0.0288(17) 0.0265(16) 0.0014(13) 0.0152(14) 0.0006(12)
C3 0.0282(15) 0.0250(16) 0.0280(17) -0.0017(13) 0.0166(14) -0.0032(12)
C4 0.0269(15) 0.0270(16) 0.0217(16) -0.0006(12) 0.0137(13) -0.0006(12)
C5 0.0297(16) 0.0259(16) 0.0248(16) -0.0015(12) 0.0169(14) -0.0018(12)
C6 0.0288(15) 0.0249(15) 0.0248(16) 0.0012(12) 0.0147(14) 0.0007(12)
C11 0.0273(16) 0.0266(16) 0.0310(17) -0.0020(13) 0.0158(14) -0.0008(12)
C12 0.0314(17) 0.039(2) 0.037(2) 0.0061(15) 0.0104(16) -0.0061(15)
C13 0.0286(17) 0.0319(18) 0.0340(19) 0.0038(14) 0.0094(15) -0.0035(13)
C14 0.0387(18) 0.0315(18) 0.0282(18) -0.0029(14) 0.0111(15) -0.0073(14)
C15 0.057(2) 0.038(2) 0.045(2) -0.0113(17) 0.026(2) -0.0086(18)
C16 0.045(2) 0.044(2) 0.031(2) 0.0018(16) 0.0052(17) -0.0121(17)
C17 0.0321(17) 0.0340(18) 0.0264(17) 0.0003(14) 0.0143(14) 0.0016(14)
C21 0.0307(16) 0.0281(16) 0.0232(16) 0.0024(12) 0.0165(14) 0.0008(13)
C22 0.0339(17) 0.0339(18) 0.0328(18) -0.0035(14) 0.0146(15) 0.0051(14)
C23 0.0309(16) 0.0243(16) 0.0341(18) -0.0040(13) 0.0159(15) -0.0014(13)
C24 0.0368(18) 0.0224(17) 0.050(2) 0.0029(15) 0.0215(17) -0.0018(14)
C25 0.045(2) 0.029(2) 0.082(3) -0.013(2) 0.013(2) -0.0027(17)
C26 0.051(2) 0.054(3) 0.080(3) 0.036(2) 0.041(2) 0.0104(19)
C27 0.0337(18) 0.0290(17) 0.0378(19) -0.0035(14) 0.0200(16) -0.0080(14)
C31 0.0265(15) 0.0287(17) 0.0231(16) -0.0016(12) 0.0134(13) -0.0013(12)
C32 0.052(2) 0.0276(17) 0.0265(17) 0.0013(13) 0.0204(16) 0.0009(15)
C33 0.0435(19) 0.0278(17) 0.0270(17) 0.0030(13) 0.0173(15) 0.0057(14)
C34 0.043(2) 0.041(2) 0.0265(18) -0.0024(15) 0.0086(16) 0.0139(16)
C35 0.033(2) 0.110(4) 0.041(2) -0.019(2) 0.0089(19) 0.010(2)
C36 0.111(4) 0.040(2) 0.036(2) 0.0050(18) 0.018(2) 0.035(2)
C37 0.0399(19) 0.0326(19) 0.036(2) 0.0007(15) 0.0191(16) 0.0073(15)
C101 0.0350(17) 0.0280(17) 0.0294(17) 0.0012(13) 0.0196(15) 0.0001(13)
C102 0.0320(16) 0.0283(17) 0.0299(17) 0.0022(13) 0.0167(14) 0.0007(13)
C103 0.0348(17) 0.0318(18) 0.0286(17) 0.0038(14) 0.0169(15) 0.0039(14)
C104 0.0364(18) 0.0296(18) 0.0341(19) 0.0075(14) 0.0207(16) 0.0072(13)
C105 0.0424(19) 0.0264(17) 0.0362(19) 0.0025(14) 0.0218(16) 0.0028(14)
C106 0.0413(19) 0.0285(17) 0.0327(18) -0.0005(14) 0.0207(16) 0.0013(14)
C110 0.076(3) 0.0295(19) 0.036(2) -0.0044(15) 0.026(2) -0.0040(18)
C111 0.076(3) 0.047(2) 0.037(2) -0.0087(18) 0.014(2) -0.013(2)
C112 0.117(4) 0.059(3) 0.054(3) -0.004(2) 0.060(3) 0.011(3)
C113 0.139(5) 0.035(2) 0.044(3) -0.0129(19) 0.036(3) -0.011(3)
C120 0.054(2) 0.0330(19) 0.039(2) 0.0089(15) 0.0280(18) 0.0074(16)
C121 0.114(4) 0.044(2) 0.039(2) 0.0103(19) 0.037(3) 0.001(2)
C122 0.055(2) 0.045(2) 0.065(3) 0.024(2) 0.032(2) 0.0194(19)
C123 0.069(3) 0.039(2) 0.067(3) 0.0163(19) 0.049(2) 0.0097(19)
C201 0.0303(16) 0.0304(17) 0.0296(17) -0.0013(13) 0.0175(15) -0.0020(13)
C202 0.0331(17) 0.0322(17) 0.0304(18) 0.0002(14) 0.0186(15) -0.0021(14)
C204 0.0327(18) 0.043(2) 0.0282(18) -0.0033(15) 0.0131(15) -0.0022(15)
C203 0.0372(18) 0.0342(18) 0.0362(19) -0.0034(15) 0.0198(16) -0.0081(14)
C205 0.0364(18) 0.039(2) 0.0300(18) 0.0003(15) 0.0127(16) 0.0025(15)
C206 0.0355(18) 0.0329(18) 0.0332(18) -0.0012(14) 0.0183(16) 0.0009(14)
C210 0.043(2) 0.0288(19) 0.043(2) 0.0051(15) 0.0130(18) 0.0037(15)
C211 0.059(3) 0.036(2) 0.066(3) -0.0132(19) 0.031(2) 0.0003(18)
C212 0.067(3) 0.050(2) 0.048(2) -0.0008(19) 0.031(2) -0.018(2)
C213 0.070(3) 0.033(2) 0.085(4) 0.012(2) 0.001(3) 0.002(2)
C220 0.039(2) 0.054(2) 0.034(2) -0.0030(17) 0.0111(17) -0.0075(17)
C221 0.036(2) 0.063(3) 0.091(4) 0.002(3) 0.001(2) -0.002(2)
C222 0.077(4) 0.167(6) 0.033(3) -0.020(3) 0.019(3) -0.041(4)
C223 0.041(2) 0.058(3) 0.058(3) -0.004(2) 0.005(2) -0.0121(19)
C301 0.0358(17) 0.0290(17) 0.0325(18) -0.0050(14) 0.0196(15) -0.0047(14)
C302 0.0359(18) 0.0309(18) 0.0318(18) -0.0058(14) 0.0174(15) -0.0036(14)
C303 0.0411(19) 0.0299(18) 0.045(2) -0.0053(15) 0.0253(17) -0.0016(14)
C304 0.0383(19) 0.0368(19) 0.041(2) -0.0154(16) 0.0222(17) -0.0103(15)
C305 0.0387(19) 0.040(2) 0.035(2) -0.0139(16) 0.0177(16) -0.0096(15)
C306 0.0369(18) 0.0327(18) 0.0312(18) -0.0051(14) 0.0182(15) -0.0079(14)
C310 0.0409(19) 0.039(2) 0.0289(18) -0.0077(15) 0.0117(16) -0.0054(15)
C311 0.059(3) 0.068(3) 0.035(2) -0.012(2) 0.006(2) 0.006(2)
C312 0.061(3) 0.048(2) 0.050(2) 0.0145(19) 0.025(2) -0.0008(19)
C313 0.040(2) 0.045(2) 0.049(2) -0.0069(18) 0.0196(18) -0.0031(16)
C320 0.047(2) 0.047(2) 0.060(3) -0.0247(19) 0.027(2) -0.0055(18)
C321 0.080(4) 0.092(4) 0.143(6) -0.077(4) 0.016(4) 0.028(3)
C322 0.105(4) 0.040(3) 0.102(4) -0.031(3) 0.067(3) -0.022(2)
C323 0.114(4) 0.079(4) 0.100(4) -0.050(3) 0.079(4) -0.029(3)
O40 0.0484(16) 0.107(3) 0.0422(16) -0.0084(16) 0.0256(14) 0.0226(16)
O41 0.143(3) 0.068(2) 0.096(3) -0.0274(18) 0.106(3) -0.038(2)
O42 0.0402(16) 0.095(2) 0.115(3) -0.060(2) 0.0447(19) -0.0178(16)
C40 0.035(5) 0.033(3) 0.031(4) -0.006(2) 0.017(4) -0.003(3)
C41 0.099(8) 0.063(7) 0.069(7) 0.017(5) 0.012(6) 0.008(6)
C42 0.122(10) 0.040(5) 0.082(8) 0.014(5) 0.026(7) -0.015(6)
C43 0.029(3) 0.039(4) 0.022(3) 0.001(3) 0.012(3) -0.004(3)
C44 0.034(4) 0.028(4) 0.036(4) 0.006(3) 0.021(3) 0.002(3)
C45 0.052(5) 0.076(6) 0.039(5) -0.012(4) 0.016(4) -0.009(4)
O43 0.079(2) 0.0449(16) 0.0481(16) -0.0027(12) 0.0465(16) -0.0071(13)
C46 0.048(5) 0.026(3) 0.034(5) -0.010(4) 0.028(4) -0.008(4)
C47 0.043(4) 0.052(5) 0.040(4) -0.007(3) 0.027(4) -0.004(3)
O44 0.059(4) 0.076(4) 0.068(4) -0.019(3) 0.039(3) -0.006(3)
C48 0.088(7) 0.079(7) 0.045(5) 0.009(5) 0.045(5) 0.021(5)
O45 0.0555(16) 0.0511(17) 0.0659(19) -0.0034(14) 0.0355(15) -0.0116(13)
C49 0.073(4) 0.040(3) 0.080(4) -0.002(3) 0.045(4) -0.021(3)
B1 0.033(3) 0.040(4) 0.033(3) 0.001(3) 0.017(3) 0.007(3)
C51 0.044(3) 0.039(3) 0.034(3) 0.008(2) 0.022(2) 0.015(2)
C52 0.049(3) 0.057(3) 0.044(3) 0.000(3) 0.025(3) 0.011(3)
C53 0.073(4) 0.059(4) 0.039(3) -0.006(3) 0.022(3) 0.021(3)
C54 0.106(5) 0.062(4) 0.063(4) 0.019(3) 0.065(4) 0.035(4)
C55 0.147(8) 0.059(5) 0.104(6) -0.008(5) 0.111(6) -0.006(5)
C56 0.106(5) 0.050(4) 0.086(5) -0.011(3) 0.077(5) -0.008(3)
C57 0.039(4) 0.057(4) 0.037(4) -0.001(4) 0.026(3) 0.002(4)
C58 0.068(5) 0.042(5) 0.073(5) -0.006(3) 0.053(4) -0.007(3)
C59 0.104(10) 0.065(6) 0.123(10) -0.040(6) 0.099(9) -0.039(5)
C60 0.078(7) 0.082(7) 0.110(9) -0.059(6) 0.068(7) -0.050(6)
C61 0.050(5) 0.118(11) 0.071(6) -0.055(8) 0.017(4) -0.024(5)
C62 0.043(3) 0.070(5) 0.056(4) -0.018(3) 0.022(3) -0.013(3)
C63 0.040(3) 0.049(3) 0.027(3) -0.003(2) 0.018(3) 0.002(2)
C64 0.054(3) 0.060(4) 0.044(3) 0.001(3) 0.023(3) 0.013(3)
C65 0.085(5) 0.060(4) 0.042(3) 0.008(3) 0.024(3) 0.027(3)
C66 0.116(6) 0.044(4) 0.046(4) 0.005(3) 0.036(4) 0.000(4)
C67 0.079(5) 0.071(5) 0.075(5) 0.017(6) 0.052(4) -0.006(5)
C68 0.049(3) 0.058(4) 0.060(4) 0.014(3) 0.029(3) 0.010(3)
C69 0.033(3) 0.032(3) 0.036(3) 0.002(2) 0.017(2) 0.008(2)
C70 0.055(4) 0.091(6) 0.037(3) -0.014(3) 0.017(3) 0.028(4)
C71 0.060(4) 0.103(6) 0.034(3) -0.011(4) 0.013(3) 0.025(5)
C72 0.042(3) 0.051(4) 0.058(4) 0.016(4) 0.025(3) 0.013(3)
C73 0.048(3) 0.033(3) 0.058(4) -0.003(3) 0.036(3) 0.000(3)
C74 0.039(3) 0.035(3) 0.042(3) -0.005(3) 0.022(2) -0.001(2)
C75 0.078(4) 0.067(4) 0.103(5) 0.004(3) 0.021(4) -0.011(3)
C76 0.35(2) 0.228(16) 0.37(2) -0.038(15) 0.226(19) -0.008(14)
O7 0.129(6) 0.118(6) 0.139(6) -0.052(6) 0.077(5) -0.018(6)
C77 0.29(2) 0.116(10) 0.243(16) 0.023(10) 0.220(17) 0.059(12)
C78 0.339(19) 0.054(5) 0.209(13) -0.015(7) 0.237(15) -0.025(8)
O7B 0.073(10) 0.060(10) 0.140(17) -0.016(11) 0.040(11) 0.007(8)
C78B 0.027(9) 0.24(3) 0.087(17) 0.10(2) -0.003(10) -0.038(13)
O8 0.077(3) 0.161(4) 0.112(3) -0.025(3) 0.053(3) -0.004(3)
C82 0.155(8) 0.266(12) 0.176(9) -0.105(9) 0.127(7) -0.064(8)
C83 0.131(6) 0.154(7) 0.190(9) -0.069(6) 0.107(6) -0.049(6)

loop_
_atom_type_symbol
_atom_type_description
_atom_type_scat_dispersion_real
_atom_type_scat_dispersion_imag
_atom_type_scat_source
C C 0.0033 0.0016 'International Tables Vol C Tables 4.2.6.8 and 6.1.1.4'
H H 0.0000 0.0000 'International Tables Vol C Tables 4.2.6.8 and 6.1.1.4'
Mn Mn 0.3368 0.7283 'International Tables Vol C Tables 4.2.6.8 and 6.1.1.4'
N N 0.0061 0.0033 'International Tables Vol C Tables 4.2.6.8 and 6.1.1.4'
O O 0.0106 0.0060 'International Tables Vol C Tables 4.2.6.8 and 6.1.1.4'
B B 0.0013 0.0007 'International Tables Vol C Tables 4.2.6.8 and 6.1.1.4'

loop_
_geom_angle_atom_site_label_1
_geom_angle_atom_site_label_2
_geom_angle_atom_site_label_3
_geom_angle
_geom_angle_site_symmetry_1
_geom_angle_site_symmetry_3
O11 Mn1 O12 91.91(9) . .
O11 Mn1 N12 163.37(10) . .
O12 Mn1 N12 90.21(10) . .
O11 Mn1 N11 88.52(10) . .
O12 Mn1 N11 157.52(10) . .
N12 Mn1 N11 83.29(10) . .
O11 Mn1 O42 100.60(13) . .
O12 Mn1 O42 101.75(12) . .
N12 Mn1 O42 95.10(13) . .
N11 Mn1 O42 100.26(12) . .
O11 Mn1 Mn3 65.23(6) . .
O12 Mn1 Mn3 151.76(7) . .
N12 Mn1 Mn3 116.53(8) . .
N11 Mn1 Mn3 44.80(7) . .
O42 Mn1 Mn3 68.75(12) . .
O11 Mn1 Mn2 25.02(7) . .
O12 Mn1 Mn2 91.51(7) . .
N12 Mn1 Mn2 171.29(8) . .
N11 Mn1 Mn2 98.15(7) . .
O42 Mn1 Mn2 76.19(11) . .
Mn3 Mn1 Mn2 60.675(7) . .
O22 Mn2 O21 93.98(9) . .
O22 Mn2 N21 173.62(10) . .
O21 Mn2 N21 90.12(10) . .
O22 Mn2 N22 91.97(10) . .
O21 Mn2 N22 172.12(10) . .
N21 Mn2 N22 83.52(10) . .
O22 Mn2 O41 95.82(12) . 2
O21 Mn2 O41 90.39(12) . 2
N21 Mn2 O41 89.03(12) . 2
N22 Mn2 O41 94.14(13) . 2
O22 Mn2 O43 90.85(10) . .
O21 Mn2 O43 88.76(10) . .
N21 Mn2 O43 84.34(10) . .
N22 Mn2 O43 86.00(10) . .
O41 Mn2 O43 173.32(12) 2 .
O22 Mn2 Mn1 143.82(7) . .
O21 Mn2 Mn1 63.30(6) . .
N21 Mn2 Mn1 42.56(7) . .
N22 Mn2 Mn1 113.83(8) . .
O41 Mn2 Mn1 59.11(11) 2 .
O43 Mn2 Mn1 114.78(8) . .
O22 Mn2 Mn3 89.13(7) . .
O21 Mn2 Mn3 20.76(7) . .
N21 Mn2 Mn3 96.40(7) . .
N22 Mn2 Mn3 164.92(8) . .
O41 Mn2 Mn3 70.80(10) 2 .
O43 Mn2 Mn3 109.03(7) . .
Mn1 Mn2 Mn3 59.378(7) . .
O32 Mn3 O31 93.74(9) . .
O32 Mn3 N31 168.61(10) . .
O31 Mn3 N31 89.27(10) . .
O32 Mn3 N32 91.85(10) . .
O31 Mn3 N32 167.30(11) . .
N31 Mn3 N32 83.13(11) . .
O32 Mn3 O40 96.73(11) . 2
O31 Mn3 O40 97.44(12) . 2
N31 Mn3 O40 93.77(11) . 2
N32 Mn3 O40 93.22(12) . 2
O32 Mn3 O45 85.25(10) . .
O31 Mn3 O45 83.88(9) . .
N31 Mn3 O45 84.15(10) . .
N32 Mn3 O45 85.23(11) . .
O40 Mn3 O45 177.53(10) 2 .
O32 Mn3 Mn1 89.47(7) . .
O31 Mn3 Mn1 27.31(7) . .
N31 Mn3 Mn1 98.12(7) . .
N32 Mn3 Mn1 164.37(8) . .
O40 Mn3 Mn1 71.16(9) 2 .
O45 Mn3 Mn1 110.40(7) . .
O32 Mn3 Mn2 147.48(7) . .
O31 Mn3 Mn2 64.64(6) . .
N31 Mn3 Mn2 42.79(7) . .
N32 Mn3 Mn2 114.56(8) . .
O40 Mn3 Mn2 64.71(9) 2 .
O45 Mn3 Mn2 114.21(7) . .
Mn1 Mn3 Mn2 59.947(7) . .
C11 N11 C13 121.7(3) . .
C11 N11 Mn1 126.4(2) . .
C13 N11 Mn1 110.76(19) . .
C17 N12 C14 120.9(3) . .
C17 N12 Mn1 124.3(2) . .
C14 N12 Mn1 114.37(19) . .
C21 N21 C23 122.0(3) . .
C21 N21 Mn2 126.9(2) . .
C23 N21 Mn2 109.88(19) . .
C27 N22 C24 121.0(3) . .
C27 N22 Mn2 124.7(2) . .
C24 N22 Mn2 114.33(19) . .
C31 N31 C33 122.2(3) . .
C31 N31 Mn3 126.0(2) . .
C33 N31 Mn3 111.10(19) . .
C37 N32 C34 121.0(3) . .
C37 N32 Mn3 124.4(2) . .
C34 N32 Mn3 114.4(2) . .
C1 O11 Mn1 126.08(19) . .
C101 O12 Mn1 130.74(19) . .
C5 O21 Mn2 127.65(19) . .
C201 O22 Mn2 131.1(2) . .
C3 O31 Mn3 125.28(19) . .
C301 O32 Mn3 131.4(2) . .
O11 C1 C6 117.3(3) . .
O11 C1 C2 121.8(3) . .
C6 C1 C2 120.9(3) . .
C1 C2 C3 118.9(3) . .
C1 C2 C11 120.7(3) . .
C3 C2 C11 120.3(3) . .
O31 C3 C4 121.7(3) . .
O31 C3 C2 117.6(3) . .
C4 C3 C2 120.7(3) . .
C3 C4 C5 118.8(3) . .
C3 C4 C31 121.7(3) . .
C5 C4 C31 119.5(3) . .
O21 C5 C6 122.5(3) . .
O21 C5 C4 116.8(3) . .
C6 C5 C4 120.7(3) . .
C1 C6 C5 118.8(3) . .
C1 C6 C21 119.5(3) . .
C5 C6 C21 121.6(3) . .
N11 C11 C2 120.7(3) . .
N11 C11 C12 119.4(3) . .
C2 C11 C12 119.7(3) . .
C11 C12 H12A 109.5 . .
C11 C12 H12B 109.5 . .
H12A C12 H12B 109.5 . .
C11 C12 H12C 109.5 . .
H12A C12 H12C 109.5 . .
H12B C12 H12C 109.5 . .
N11 C13 C14 109.0(3) . .
N11 C13 H13A 109.9 . .
C14 C13 H13A 109.9 . .
N11 C13 H13B 109.9 . .
C14 C13 H13B 109.9 . .
H13A C13 H13B 108.3 . .
N12 C14 C16 112.7(3) . .
N12 C14 C15 108.2(3) . .
C16 C14 C15 111.2(3) . .
N12 C14 C13 104.5(3) . .
C16 C14 C13 109.0(3) . .
C15 C14 C13 111.1(3) . .
C14 C15 H15A 109.5 . .
C14 C15 H15B 109.5 . .
H15A C15 H15B 109.5 . .
C14 C15 H15C 109.5 . .
H15A C15 H15C 109.5 . .
H15B C15 H15C 109.5 . .
C14 C16 H16A 109.5 . .
C14 C16 H16B 109.5 . .
H16A C16 H16B 109.5 . .
C14 C16 H16C 109.5 . .
H16A C16 H16C 109.5 . .
H16B C16 H16C 109.5 . .
N12 C17 C102 126.7(3) . .
N12 C17 H17A 116.6 . .
C102 C17 H17A 116.6 . .
N21 C21 C6 121.3(3) . .
N21 C21 C22 119.1(3) . .
C6 C21 C22 119.2(3) . .
C21 C22 H22A 109.5 . .
C21 C22 H22B 109.5 . .
H22A C22 H22B 109.5 . .
C21 C22 H22C 109.5 . .
H22A C22 H22C 109.5 . .
H22B C22 H22C 109.5 . .
N21 C23 C24 109.1(2) . .
N21 C23 H23A 109.9 . .
C24 C23 H23A 109.9 . .
N21 C23 H23B 109.9 . .
C24 C23 H23B 109.9 . .
H23A C23 H23B 108.3 . .
N22 C24 C26 108.2(3) . .
N22 C24 C23 105.8(2) . .
C26 C24 C23 110.4(3) . .
N22 C24 C25 112.3(3) . .
C26 C24 C25 112.1(3) . .
C23 C24 C25 107.9(3) . .
C24 C25 H25A 109.5 . .
C24 C25 H25B 109.5 . .
H25A C25 H25B 109.5 . .
C24 C25 H25C 109.5 . .
H25A C25 H25C 109.5 . .
H25B C25 H25C 109.5 . .
C24 C26 H26A 109.5 . .
C24 C26 H26B 109.5 . .
H26A C26 H26B 109.5 . .
C24 C26 H26C 109.5 . .
H26A C26 H26C 109.5 . .
H26B C26 H26C 109.5 . .
N22 C27 C202 126.9(3) . .
N22 C27 H27A 116.5 . .
C202 C27 H27A 116.5 . .
N31 C31 C4 121.1(3) . .
N31 C31 C32 118.6(3) . .
C4 C31 C32 120.1(3) . .
C31 C32 H32A 109.5 . .
C31 C32 H32B 109.5 . .
H32A C32 H32B 109.5 . .
C31 C32 H32C 109.5 . .
H32A C32 H32C 109.5 . .
H32B C32 H32C 109.5 . .
N31 C33 C34 108.8(3) . .
N31 C33 H33A 109.9 . .
C34 C33 H33A 109.9 . .
N31 C33 H33B 109.9 . .
C34 C33 H33B 109.9 . .
H33A C33 H33B 108.3 . .
N32 C34 C35 108.8(3) . .
N32 C34 C36 112.1(3) . .
C35 C34 C36 112.2(4) . .
N32 C34 C33 104.9(3) . .
C35 C34 C33 110.7(3) . .
C36 C34 C33 107.8(3) . .
C34 C35 H35A 109.5 . .
C34 C35 H35B 109.5 . .
H35A C35 H35B 109.5 . .
C34 C35 H35C 109.5 . .
H35A C35 H35C 109.5 . .
H35B C35 H35C 109.5 . .
C34 C36 H36A 109.5 . .
C34 C36 H36B 109.5 . .
H36A C36 H36B 109.5 . .
C34 C36 H36C 109.5 . .
H36A C36 H36C 109.5 . .
H36B C36 H36C 109.5 . .
N32 C37 C302 126.9(3) . .
N32 C37 H37A 116.5 . .
C302 C37 H37A 116.5 . .
O12 C101 C102 121.6(3) . .
O12 C101 C106 119.6(3) . .
C102 C101 C106 118.8(3) . .
C101 C102 C103 119.9(3) . .
C101 C102 C17 122.0(3) . .
C103 C102 C17 117.8(3) . .
C104 C103 C102 122.3(3) . .
C104 C103 H10A 118.8 . .
C102 C103 H10A 118.8 . .
C103 C104 C105 116.4(3) . .
C103 C104 C120 124.0(3) . .
C105 C104 C120 119.4(3) . .
C106 C105 C104 124.9(3) . .
C106 C105 H10B 117.5 . .
C104 C105 H10B 117.5 . .
C105 C106 C101 117.6(3) . .
C105 C106 C110 121.9(3) . .
C101 C106 C110 120.5(3) . .
C112 C110 C111 110.1(3) . .
C112 C110 C106 109.5(3) . .
C111 C110 C106 110.3(3) . .
C112 C110 C113 107.1(4) . .
C111 C110 C113 108.1(4) . .
C106 C110 C113 111.7(3) . .
C110 C111 H11A 109.5 . .
C110 C111 H11B 109.5 . .
H11A C111 H11B 109.5 . .
C110 C111 H11C 109.5 . .
H11A C111 H11C 109.5 . .
H11B C111 H11C 109.5 . .
C110 C112 H11D 109.5 . .
C110 C112 H11E 109.5 . .
H11D C112 H11E 109.5 . .
C110 C112 H11F 109.5 . .
H11D C112 H11F 109.5 . .
H11E C112 H11F 109.5 . .
C110 C113 H11G 109.5 . .
C110 C113 H11H 109.5 . .
H11G C113 H11H 109.5 . .
C110 C113 H11I 109.5 . .
H11G C113 H11I 109.5 . .
H11H C113 H11I 109.5 . .
C121 C120 C122 109.4(3) . .
C121 C120 C104 111.8(3) . .
C122 C120 C104 108.9(3) . .
C121 C120 C123 107.9(3) . .
C122 C120 C123 107.7(3) . .
C104 C120 C123 111.0(3) . .
C120 C121 H12D 109.5 . .
C120 C121 H12E 109.5 . .
H12D C121 H12E 109.5 . .
C120 C121 H12F 109.5 . .
H12D C121 H12F 109.5 . .
H12E C121 H12F 109.5 . .
C120 C122 H12G 109.5 . .
C120 C122 H12H 109.5 . .
H12G C122 H12H 109.5 . .
C120 C122 H12I 109.5 . .
H12G C122 H12I 109.5 . .
H12H C122 H12I 109.5 . .
C120 C123 H12J 109.5 . .
C120 C123 H12K 109.5 . .
H12J C123 H12K 109.5 . .
C120 C123 H12L 109.5 . .
H12J C123 H12L 109.5 . .
H12K C123 H12L 109.5 . .
O22 C201 C202 122.1(3) . .
O22 C201 C206 119.4(3) . .
C202 C201 C206 118.4(3) . .
C203 C202 C201 120.3(3) . .
C203 C202 C27 116.7(3) . .
C201 C202 C27 122.7(3) . .
C203 C204 C205 116.3(3) . .
C203 C204 C220 122.6(3) . .
C205 C204 C220 120.9(3) . .
C204 C203 C202 122.2(3) . .
C204 C203 H20A 118.9 . .
C202 C203 H20A 118.9 . .
C206 C205 C204 125.0(3) . .
C206 C205 H20B 117.5 . .
C204 C205 H20B 117.5 . .
C205 C206 C201 117.8(3) . .
C205 C206 C210 121.7(3) . .
C201 C206 C210 120.4(3) . .
C211 C210 C213 108.8(3) . .
C211 C210 C206 110.7(3) . .
C213 C210 C206 111.7(3) . .
C211 C210 C212 109.1(3) . .
C213 C210 C212 107.0(4) . .
C206 C210 C212 109.4(3) . .
C210 C211 H21A 109.5 . .
C210 C211 H21B 109.5 . .
H21A C211 H21B 109.5 . .
C210 C211 H21C 109.5 . .
H21A C211 H21C 109.5 . .
H21B C211 H21C 109.5 . .
C210 C212 H21D 109.5 . .
C210 C212 H21E 109.5 . .
H21D C212 H21E 109.5 . .
C210 C212 H21F 109.5 . .
H21D C212 H21F 109.5 . .
H21E C212 H21F 109.5 . .
C210 C213 H21G 109.5 . .
C210 C213 H21H 109.5 . .
H21G C213 H21H 109.5 . .
C210 C213 H21I 109.5 . .
H21G C213 H21I 109.5 . .
H21H C213 H21I 109.5 . .
C223 C220 C222 109.2(4) . .
C223 C220 C221 107.8(3) . .
C222 C220 C221 109.2(4) . .
C223 C220 C204 112.1(3) . .
C222 C220 C204 108.2(3) . .
C221 C220 C204 110.4(3) . .
C220 C221 H22D 109.5 . .
C220 C221 H22E 109.5 . .
H22D C221 H22E 109.5 . .
C220 C221 H22F 109.5 . .
H22D C221 H22F 109.5 . .
H22E C221 H22F 109.5 . .
C220 C222 H22G 109.5 . .
C220 C222 H22H 109.5 . .
H22G C222 H22H 109.5 . .
C220 C222 H22I 109.5 . .
H22G C222 H22I 109.5 . .
H22H C222 H22I 109.5 . .
C220 C223 H22J 109.5 . .
C220 C223 H22K 109.5 . .
H22J C223 H22K 109.5 . .
C220 C223 H22L 109.5 . .
H22J C223 H22L 109.5 . .
H22K C223 H22L 109.5 . .
O32 C301 C302 121.9(3) . .
O32 C301 C306 119.0(3) . .
C302 C301 C306 119.1(3) . .
C303 C302 C301 120.0(3) . .
C303 C302 C37 117.3(3) . .
C301 C302 C37 122.6(3) . .
C304 C303 C302 121.9(3) . .
C304 C303 H30A 119.0 . .
C302 C303 H30A 119.0 . .
C303 C304 C305 116.3(3) . .
C303 C304 C320 122.3(3) . .
C305 C304 C320 121.3(3) . .
C306 C305 C304 125.5(3) . .
C306 C305 H30B 117.3 . .
C304 C305 H30B 117.3 . .
C305 C306 C301 117.0(3) . .
C305 C306 C310 122.9(3) . .
C301 C306 C310 120.1(3) . .
C313 C310 C306 110.2(3) . .
C313 C310 C311 106.6(3) . .
C306 C310 C311 111.6(3) . .
C313 C310 C312 110.0(3) . .
C306 C310 C312 109.9(3) . .
C311 C310 C312 108.5(3) . .
C310 C311 H31A 109.5 . .
C310 C311 H31B 109.5 . .
H31A C311 H31B 109.5 . .
C310 C311 H31C 109.5 . .
H31A C311 H31C 109.5 . .
H31B C311 H31C 109.5 . .
C310 C312 H31D 109.5 . .
C310 C312 H31E 109.5 . .
H31D C312 H31E 109.5 . .
C310 C312 H31F 109.5 . .
H31D C312 H31F 109.5 . .
H31E C312 H31F 109.5 . .
C310 C313 H31G 109.5 . .
C310 C313 H31H 109.5 . .
H31G C313 H31H 109.5 . .
C310 C313 H31I 109.5 . .
H31G C313 H31I 109.5 . .
H31H C313 H31I 109.5 . .
C321 C320 C322 109.2(5) . .
C321 C320 C304 112.0(3) . .
C322 C320 C304 108.3(3) . .
C321 C320 C323 109.1(5) . .
C322 C320 C323 107.9(4) . .
C304 C320 C323 110.3(4) . .
C320 C321 H32D 109.5 . .
C320 C321 H32E 109.5 . .
H32D C321 H32E 109.5 . .
C320 C321 H32F 109.5 . .
H32D C321 H32F 109.5 . .
H32E C321 H32F 109.5 . .
C320 C322 H32G 109.5 . .
C320 C322 H32H 109.5 . .
H32G C322 H32H 109.5 . .
C320 C322 H32I 109.5 . .
H32G C322 H32I 109.5 . .
H32H C322 H32I 109.5 . .
C320 C323 H32J 109.5 . .
C320 C323 H32K 109.5 . .
H32J C323 H32K 109.5 . .
C320 C323 H32L 109.5 . .
H32J C323 H32L 109.5 . .
H32K C323 H32L 109.5 . .
C40 O40 C40 40.3(5) 2 .
C40 O40 Mn3 154.2(3) 2 2
C40 O40 Mn3 164.7(3) . 2
C44 O41 C43 43.8(4) . .
C44 O41 Mn2 164.1(4) . 2
C43 O41 Mn2 140.4(4) . 2
C43 O42 C44 43.8(4) . .
C43 O42 Mn1 167.2(5) . .
C44 O42 Mn1 146.3(4) . .
C40 C40 O40 70.6(9) 2 2
C40 C40 O40 69.1(9) 2 .
O40 C40 O40 123.4(6) 2 .
C40 C40 C41 135.5(5) 2 .
O40 C40 C41 115.2(8) 2 .
O40 C40 C41 121.4(8) . .
C42 C41 C40 162.5(10) . .
C41 C42 C43 161.4(11) . .
C44 C43 O42 69.4(7) . .
C44 C43 O41 65.5(6) . .
O42 C43 O41 119.5(7) . .
C44 C43 C42 136.3(9) . .
O42 C43 C42 128.9(8) . .
O41 C43 C42 111.6(7) . .
C43 C44 O41 70.7(7) . .
C43 C44 O42 66.8(6) . .
O41 C44 O42 121.3(7) . .
C43 C44 C45 135.1(8) . .
O41 C44 C45 125.9(7) . .
O42 C44 C45 112.8(6) . .
C44 C45 C45 136.6(9) . 2
C46 O43 C46 42.5(6) . 5
C46 O43 Mn2 141.1(4) . .
C46 O43 Mn2 148.5(4) 5 .
C46 C46 O43 68.9(9) 5 .
C46 C46 O43 68.6(10) 5 5
O43 C46 O43 137.5(6) . 5
C46 C46 C47 173.4(13) 5 .
O43 C46 C47 111.3(6) . .
O43 C46 C47 110.8(6) 5 .
O44 C47 C48 57.0(5) 5 5
O44 C47 C46 121.1(6) 5 .
C48 C47 C46 174.3(7) 5 .
C48 O44 C47 63.5(6) . 5
O44 C48 C47 59.5(5) . 5
C49 O45 Mn3 123.3(3) . .
C57 B1 C63 111.3(6) . .
C57 B1 C51 110.9(5) . .
C63 B1 C51 107.0(5) . .
C57 B1 C69 107.6(6) . .
C63 B1 C69 110.3(4) . .
C51 B1 C69 109.7(5) . .
C56 C51 C52 114.7(5) . .
C56 C51 B1 124.1(5) . .
C52 C51 B1 121.2(5) . .
C53 C52 C51 122.9(6) . .
C53 C52 H52A 118.5 . .
C51 C52 H52A 118.5 . .
C54 C53 C52 118.8(6) . .
C54 C53 H53A 120.6 . .
C52 C53 H53A 120.6 . .
C55 C54 C53 120.0(6) . .
C55 C54 H54A 120.0 . .
C53 C54 H54A 120.0 . .
C54 C55 C56 121.4(7) . .
C54 C55 H55A 119.3 . .
C56 C55 H55A 119.3 . .
C51 C56 C55 122.2(6) . .
C51 C56 H56A 118.9 . .
C55 C56 H56A 118.9 . .
C62 C57 C58 111.5(6) . .
C62 C57 B1 126.3(8) . .
C58 C57 B1 122.1(7) . .
C57 C58 C59 126.0(7) . .
C57 C58 H58A 117.0 . .
C59 C58 H58A 117.0 . .
C60 C59 C58 121.2(9) . .
C60 C59 H59A 119.4 . .
C58 C59 H59A 119.4 . .
C59 C60 C61 117.9(8) . .
C59 C60 H60A 121.1 . .
C61 C60 H60A 121.1 . .
C60 C61 C62 121.5(8) . .
C60 C61 H61A 119.3 . .
C62 C61 H61A 119.3 . .
C57 C62 C61 122.0(7) . .
C57 C62 H62A 119.0 . .
C61 C62 H62A 119.0 . .
C68 C63 C64 114.5(5) . .
C68 C63 B1 124.3(5) . .
C64 C63 B1 121.2(5) . .
C65 C64 C63 122.8(6) . .
C65 C64 H64A 118.6 . .
C63 C64 H64A 118.6 . .
C64 C65 C66 119.8(6) . .
C64 C65 H65A 120.1 . .
C66 C65 H65A 120.1 . .
C67 C66 C65 119.3(6) . .
C67 C66 H66A 120.3 . .
C65 C66 H66A 120.3 . .
C66 C67 C68 120.1(7) . .
C66 C67 H67A 120.0 . .
C68 C67 H67A 120.0 . .
C63 C68 C67 123.4(6) . .
C63 C68 H68A 118.3 . .
C67 C68 H68A 118.3 . .
C70 C69 C74 113.1(5) . .
C70 C69 B1 125.9(5) . .
C74 C69 B1 121.0(4) . .
C69 C70 C71 124.5(6) . .
C69 C70 H70A 117.8 . .
C71 C70 H70A 117.8 . .
C72 C71 C70 119.4(7) . .
C72 C71 H71A 120.3 . .
C70 C71 H71A 120.3 . .
C73 C72 C71 118.7(7) . .
C73 C72 H72A 120.7 . .
C71 C72 H72A 120.7 . .
C72 C73 C74 120.4(5) . .
C72 C73 H73A 119.8 . .
C74 C73 H73A 119.8 . .
C73 C74 C69 123.8(5) . .
C73 C74 H74A 118.1 . .
C69 C74 H74A 118.1 . .
C69B B1B C57B 111.2(15) . .
C69B B1B C63B 106.8(14) . .
C57B B1B C63B 116.8(16) . .
C69B B1B C52B 112.2(14) . .
C57B B1B C52B 98.7(15) . .
C63B B1B C52B 111.2(14) . .
C52B C51B C56B 120.0 . .
C52B C51B H51B 120.0 . .
C56B C51B H51B 120.0 . .
C51B C52B C53B 120.0 . .
C51B C52B B1B 120.7(11) . .
C53B C52B B1B 119.2(11) . .
C54B C53B C52B 120.0 . .
C54B C53B H53B 120.0 . .
C52B C53B H53B 120.0 . .
C55B C54B C53B 120.0 . .
C55B C54B H54B 120.0 . .
C53B C54B H54B 120.0 . .
C54B C55B C56B 120.0 . .
C54B C55B H55B 120.0 . .
C56B C55B H55B 120.0 . .
C55B C56B C51B 120.0 . .
C55B C56B H56B 120.0 . .
C51B C56B H56B 120.0 . .
C58B C57B C62B 120.0 . .
C58B C57B B1B 122.7(17) . .
C62B C57B B1B 117.3(17) . .
C59B C58B C57B 120.0 . .
C59B C58B H58B 120.0 . .
C57B C58B H58B 120.0 . .
C58B C59B C60B 120.0 . .
C58B C59B H59B 120.0 . .
C60B C59B H59B 120.0 . .
C59B C60B C61B 120.0 . .
C59B C60B H60B 120.0 . .
C61B C60B H60B 120.0 . .
C60B C61B C62B 120.0 . .
C60B C61B H61B 120.0 . .
C62B C61B H61B 120.0 . .
C61B C62B C57B 120.0 . .
C61B C62B H62B 120.0 . .
C57B C62B H62B 120.0 . .
C64B C63B C68B 120.0 . .
C64B C63B B1B 118.7(11) . .
C68B C63B B1B 119.9(11) . .
C63B C64B C65B 120.0 . .
C63B C64B H64B 120.0 . .
C65B C64B H64B 120.0 . .
C66B C65B C64B 120.0 . .
C66B C65B H65B 120.0 . .
C64B C65B H65B 120.0 . .
C65B C66B C67B 120.0 . .
C65B C66B H66B 120.0 . .
C67B C66B H66B 120.0 . .
C68B C67B C66B 120.0 . .
C68B C67B H67B 120.0 . .
C66B C67B H67B 120.0 . .
C67B C68B C63B 120.0 . .
C67B C68B H68B 120.0 . .
C63B C68B H68B 120.0 . .
C70B C69B C74B 120.0 . .
C70B C69B B1B 117.9(11) . .
C74B C69B B1B 122.0(11) . .
C71B C70B C69B 120.0 . .
C71B C70B H70B 120.0 . .
C69B C70B H70B 120.0 . .
C70B C71B C72B 120.0 . .
C70B C71B H71B 120.0 . .
C72B C71B H71B 120.0 . .
C73B C72B C71B 120.0 . .
C73B C72B H72B 120.0 . .
C71B C72B H72B 120.0 . .
C74B C73B C72B 120.0 . .
C74B C73B H73B 120.0 . .
C72B C73B H73B 120.0 . .
C73B C74B C69B 120.0 . .
C73B C74B H74B 120.0 . .
C69B C74B H74B 120.0 . .
O7B C75 O7 34.7(5) . .
O7B C75 C76 146.4(12) . .
O7 C75 C76 118.9(8) . .
O7B C75 H75A 76.7 . .
O7 C75 H75A 107.6 . .
C76 C75 H75A 107.6 . .
O7B C75 H75B 102.5 . .
O7 C75 H75B 107.6 . .
C76 C75 H75B 107.6 . .
H75A C75 H75B 107.0 . .
C75 C76 H76A 109.5 . .
C75 C76 H76B 109.5 . .
H76A C76 H76B 109.5 . .
C75 C76 H76C 109.5 . .
H76A C76 H76C 109.5 . .
H76B C76 H76C 109.5 . .
C77 O7 C75 122.1(8) . .
O7 C77 C78 114.2(9) . .
O7 C77 H77A 108.7 . .
C78 C77 H77A 108.7 . .
O7 C77 H77B 108.7 . .
C78 C77 H77B 108.7 . .
H77A C77 H77B 107.6 . .
C77 C78 H78A 109.5 . .
C77 C78 H78B 109.5 . .
H78A C78 H78B 109.5 . .
C77 C78 H78C 109.5 . .
H78A C78 H78C 109.5 . .
H78B C78 H78C 109.5 . .
C77B O7B C75 106.6(8) . .
O7B C77B C78B 101.7(12) . .
O7B C77B H77C 111.4 . .
C78B C77B H77C 111.4 . .
O7B C77B H77D 111.4 . .
C78B C77B H77D 111.4 . .
H77C C77B H77D 109.3 . .
C77B C78B H78D 109.5 . .
C77B C78B H78E 109.5 . .
H78D C78B H78E 109.5 . .
C77B C78B H78F 109.5 . .
H78D C78B H78F 109.5 . .
H78E C78B H78F 109.5 . .
C82 O8 C80 103.8(7) . .
O8 C80 C81 109.6(10) . .
O8 C80 H80A 109.7 . .
C81 C80 H80A 109.7 . .
O8 C80 H80B 109.7 . .
C81 C80 H80B 109.7 . .
H80A C80 H80B 108.2 . .
C80 C81 H81A 109.5 . .
C80 C81 H81B 109.5 . .
H81A C81 H81B 109.5 . .
C80 C81 H81C 109.5 . .
H81A C81 H81C 109.5 . .
H81B C81 H81C 109.5 . .
O8 C82 C83 108.2(6) . .
O8 C82 H82A 110.1 . .
C83 C82 H82A 110.1 . .
O8 C82 H82B 110.1 . .
C83 C82 H82B 110.1 . .
H82A C82 H82B 108.4 . .
C82 C83 H83A 109.5 . .
C82 C83 H83B 109.5 . .
H83A C83 H83B 109.5 . .
C82 C83 H83C 109.5 . .
H83A C83 H83C 109.5 . .
H83B C83 H83C 109.5 . .

loop_
_geom_bond_atom_site_label_1
_geom_bond_atom_site_label_2
_geom_bond_distance
_geom_bond_site_symmetry_2
Mn1 O11 1.869(2) .
Mn1 O12 1.884(2) .
Mn1 N12 1.969(3) .
Mn1 N11 1.974(2) .
Mn1 O42 2.001(3) .
Mn1 Mn3 6.9142(7) .
Mn1 Mn2 6.9545(7) .
Mn2 O22 1.878(2) .
Mn2 O21 1.885(2) .
Mn2 N21 1.976(3) .
Mn2 N22 1.980(3) .
Mn2 O41 2.137(3) 2
Mn2 O43 2.241(3) .
Mn2 Mn3 7.0051(7) .
Mn3 O32 1.870(2) .
Mn3 O31 1.886(2) .
Mn3 N31 1.970(2) .
Mn3 N32 1.980(3) .
Mn3 O40 2.093(3) 2
Mn3 O45 2.483(3) .
N11 C11 1.306(4) .
N11 C13 1.472(4) .
N12 C17 1.295(4) .
N12 C14 1.504(4) .
N21 C21 1.295(4) .
N21 C23 1.479(4) .
N22 C27 1.279(4) .
N22 C24 1.498(4) .
N31 C31 1.299(4) .
N31 C33 1.478(4) .
N32 C37 1.286(4) .
N32 C34 1.506(4) .
O11 C1 1.315(3) .
O12 C101 1.321(4) .
O21 C5 1.305(4) .
O22 C201 1.309(4) .
O31 C3 1.310(3) .
O32 C301 1.317(4) .
C1 C6 1.412(4) .
C1 C2 1.417(4) .
C2 C3 1.428(4) .
C2 C11 1.457(4) .
C3 C4 1.413(4) .
C4 C5 1.429(4) .
C4 C31 1.461(4) .
C5 C6 1.420(4) .
C6 C21 1.465(4) .
C11 C12 1.504(4) .
C12 H12A 0.9800 .
C12 H12B 0.9800 .
C12 H12C 0.9800 .
C13 C14 1.528(5) .
C13 H13A 0.9900 .
C13 H13B 0.9900 .
C14 C16 1.514(5) .
C14 C15 1.521(5) .
C15 H15A 0.9800 .
C15 H15B 0.9800 .
C15 H15C 0.9800 .
C16 H16A 0.9800 .
C16 H16B 0.9800 .
C16 H16C 0.9800 .
C17 C102 1.426(4) .
C17 H17A 0.9500 .
C21 C22 1.513(4) .
C22 H22A 0.9800 .
C22 H22B 0.9800 .
C22 H22C 0.9800 .
C23 C24 1.528(4) .
C23 H23A 0.9900 .
C23 H23B 0.9900 .
C24 C26 1.522(5) .
C24 C25 1.529(5) .
C25 H25A 0.9800 .
C25 H25B 0.9800 .
C25 H25C 0.9800 .
C26 H26A 0.9800 .
C26 H26B 0.9800 .
C26 H26C 0.9800 .
C27 C202 1.439(4) .
C27 H27A 0.9500 .
C31 C32 1.511(4) .
C32 H32A 0.9800 .
C32 H32B 0.9800 .
C32 H32C 0.9800 .
C33 C34 1.529(5) .
C33 H33A 0.9900 .
C33 H33B 0.9900 .
C34 C35 1.515(6) .
C34 C36 1.523(5) .
C35 H35A 0.9800 .
C35 H35B 0.9800 .
C35 H35C 0.9800 .
C36 H36A 0.9800 .
C36 H36B 0.9800 .
C36 H36C 0.9800 .
C37 C302 1.437(5) .
C37 H37A 0.9500 .
C101 C102 1.415(4) .
C101 C106 1.425(4) .
C102 C103 1.416(4) .
C103 C104 1.366(4) .
C103 H10A 0.9500 .
C104 C105 1.405(5) .
C104 C120 1.536(4) .
C105 C106 1.385(4) .
C105 H10B 0.9500 .
C106 C110 1.539(5) .
C110 C112 1.536(6) .
C110 C111 1.536(6) .
C110 C113 1.540(5) .
C111 H11A 0.9800 .
C111 H11B 0.9800 .
C111 H11C 0.9800 .
C112 H11D 0.9800 .
C112 H11E 0.9800 .
C112 H11F 0.9800 .
C113 H11G 0.9800 .
C113 H11H 0.9800 .
C113 H11I 0.9800 .
C120 C121 1.520(5) .
C120 C122 1.525(5) .
C120 C123 1.550(5) .
C121 H12D 0.9800 .
C121 H12E 0.9800 .
C121 H12F 0.9800 .
C122 H12G 0.9800 .
C122 H12H 0.9800 .
C122 H12I 0.9800 .
C123 H12J 0.9800 .
C123 H12K 0.9800 .
C123 H12L 0.9800 .
C201 C202 1.416(4) .
C201 C206 1.426(4) .
C202 C203 1.408(4) .
C204 C203 1.369(5) .
C204 C205 1.408(5) .
C204 C220 1.536(5) .
C203 H20A 0.9500 .
C205 C206 1.378(5) .
C205 H20B 0.9500 .
C206 C210 1.537(5) .
C210 C211 1.531(5) .
C210 C213 1.536(5) .
C210 C212 1.538(6) .
C211 H21A 0.9800 .
C211 H21B 0.9800 .
C211 H21C 0.9800 .
C212 H21D 0.9800 .
C212 H21E 0.9800 .
C212 H21F 0.9800 .
C213 H21G 0.9800 .
C213 H21H 0.9800 .
C213 H21I 0.9800 .
C220 C223 1.519(5) .
C220 C222 1.524(6) .
C220 C221 1.534(6) .
C221 H22D 0.9800 .
C221 H22E 0.9800 .
C221 H22F 0.9800 .
C222 H22G 0.9800 .
C222 H22H 0.9800 .
C222 H22I 0.9800 .
C223 H22J 0.9800 .
C223 H22K 0.9800 .
C223 H22L 0.9800 .
C301 C302 1.415(5) .
C301 C306 1.422(4) .
C302 C303 1.414(4) .
C303 C304 1.371(5) .
C303 H30A 0.9500 .
C304 C305 1.403(5) .
C304 C320 1.535(5) .
C305 C306 1.385(5) .
C305 H30B 0.9500 .
C306 C310 1.534(5) .
C310 C313 1.533(5) .
C310 C311 1.544(5) .
C310 C312 1.545(5) .
C311 H31A 0.9800 .
C311 H31B 0.9800 .
C311 H31C 0.9800 .
C312 H31D 0.9800 .
C312 H31E 0.9800 .
C312 H31F 0.9800 .
C313 H31G 0.9800 .
C313 H31H 0.9800 .
C313 H31I 0.9800 .
C320 C321 1.496(6) .
C320 C322 1.524(6) .
C320 C323 1.543(6) .
C321 H32D 0.9800 .
C321 H32E 0.9800 .
C321 H32F 0.9800 .
C322 H32G 0.9800 .
C322 H32H 0.9800 .
C322 H32I 0.9800 .
C323 H32J 0.9800 .
C323 H32K 0.9800 .
C323 H32L 0.9800 .
O40 C40 1.220(8) 2
O40 C40 1.231(8) .
O40 Mn3 2.093(3) 2
O41 C44 1.205(7) .
O41 C43 1.250(7) .
O41 Mn2 2.137(3) 2
O42 C43 1.216(7) .
O42 C44 1.238(7) .
C40 C40 0.844(11) 2
C40 O40 1.220(8) 2
C40 C41 1.526(11) .
C41 C42 1.412(13) .
C42 C43 1.535(12) .
C43 C44 0.916(8) .
C44 C45 1.538(11) .
C45 C45 1.575(16) 2
O43 C46 1.179(8) .
O43 C46 1.181(8) 5
C46 C46 0.855(12) 5
C46 O43 1.182(8) 5
C46 C47 1.542(9) .
C47 O44 1.474(9) 5
C47 C48 1.532(12) 5
O44 C48 1.435(10) .
O44 C47 1.474(9) 5
C48 C47 1.532(12) 5
O45 C49 1.425(6) .
B1 C57 1.626(9) .
B1 C63 1.633(9) .
B1 C51 1.646(7) .
B1 C69 1.655(8) .
C51 C56 1.365(8) .
C51 C52 1.398(7) .
C52 C53 1.397(7) .
C52 H52A 0.9500 .
C53 C54 1.381(9) .
C53 H53A 0.9500 .
C54 C55 1.300(10) .
C54 H54A 0.9500 .
C55 C56 1.419(8) .
C55 H55A 0.9500 .
C56 H56A 0.9500 .
C57 C62 1.369(12) .
C57 C58 1.382(11) .
C58 C59 1.385(11) .
C58 H58A 0.9500 .
C59 C60 1.310(12) .
C59 H59A 0.9500 .
C60 C61 1.329(16) .
C60 H60A 0.9500 .
C61 C62 1.455(12) .
C61 H61A 0.9500 .
C62 H62A 0.9500 .
C63 C68 1.374(7) .
C63 C64 1.410(7) .
C64 C65 1.382(8) .
C64 H64A 0.9500 .
C65 C66 1.384(10) .
C65 H65A 0.9500 .
C66 C67 1.347(10) .
C66 H66A 0.9500 .
C67 C68 1.401(9) .
C67 H67A 0.9500 .
C68 H68A 0.9500 .
C69 C70 1.381(8) .
C69 C74 1.411(7) .
C70 C71 1.400(12) .
C70 H70A 0.9500 .
C71 C72 1.377(8) .
C71 H71A 0.9500 .
C72 C73 1.370(8) .
C72 H72A 0.9500 .
C73 C74 1.381(7) .
C73 H73A 0.9500 .
C74 H74A 0.9500 .
B1B C69B 1.63(2) .
B1B C57B 1.68(3) .
B1B C63B 1.69(2) .
B1B C52B 1.72(2) .
C51B C52B 1.3900 .
C51B C56B 1.3900 .
C51B H51B 0.9500 .
C52B C53B 1.3900 .
C53B C54B 1.3900 .
C53B H53B 0.9500 .
C54B C55B 1.3900 .
C54B H54B 0.9500 .
C55B C56B 1.3900 .
C55B H55B 0.9500 .
C56B H56B 0.9500 .
C57B C58B 1.3900 .
C57B C62B 1.3900 .
C58B C59B 1.3900 .
C58B H58B 0.9500 .
C59B C60B 1.3900 .
C59B H59B 0.9500 .
C60B C61B 1.3900 .
C60B H60B 0.9500 .
C61B C62B 1.3900 .
C61B H61B 0.9500 .
C62B H62B 0.9500 .
C63B C64B 1.3900 .
C63B C68B 1.3900 .
C64B C65B 1.3900 .
C64B H64B 0.9500 .
C65B C66B 1.3900 .
C65B H65B 0.9500 .
C66B C67B 1.3900 .
C66B H66B 0.9500 .
C67B C68B 1.3900 .
C67B H67B 0.9500 .
C68B H68B 0.9500 .
C69B C70B 1.3900 .
C69B C74B 1.3900 .
C70B C71B 1.3900 .
C70B H70B 0.9500 .
C71B C72B 1.3900 .
C71B H71B 0.9500 .
C72B C73B 1.3900 .
C72B H72B 0.9500 .
C73B C74B 1.3900 .
C73B H73B 0.9500 .
C74B H74B 0.9500 .
C75 O7B 1.434(5) .
C75 O7 1.439(5) .
C75 C76 1.485(5) .
C75 H75A 0.9900 .
C75 H75B 0.9900 .
C76 H76A 0.9800 .
C76 H76B 0.9800 .
C76 H76C 0.9800 .
O7 C77 1.417(5) .
C77 C78 1.513(5) .
C77 H77A 0.9900 .
C77 H77B 0.9900 .
C78 H78A 0.9800 .
C78 H78B 0.9800 .
C78 H78C 0.9800 .
O7B C77B 1.425(5) .
C77B C78B 1.506(5) .
C77B H77C 0.9900 .
C77B H77D 0.9900 .
C78B H78D 0.9800 .
C78B H78E 0.9800 .
C78B H78F 0.9800 .
O8 C82 1.415(4) .
O8 C80 1.432(5) .
C80 C81 1.487(5) .
C80 H80A 0.9900 .
C80 H80B 0.9900 .
C81 H81A 0.9800 .
C81 H81B 0.9800 .
C81 H81C 0.9800 .
C82 C83 1.475(5) .
C82 H82A 0.9900 .
C82 H82B 0.9900 .
C83 H83A 0.9800 .
C83 H83B 0.9800 .
C83 H83C 0.9800 .
